data_2022857
loop_
_publ_author_name
'El-Mrabet, Ayoub'
'Haoudi, Amal'
'Dalbouha, Samira'
'Skalli, Mohamed Khalid'
'H&#xf6;kelek, Tuncer'
'Capet, Frederic'
'Kandri Rodi, Youssef'
'Mazzah, Ahmed'
'Sebbar, Nada Kheira'

_publ_section_title
;
 Crystal structure, Hirshfeld surface analysis, inter-action energy and
 energy framework calculations, as well as density functional theory (DFT)
 com-putation, of methyl
 2-oxo-1-(prop-2-yn-yl)-1,2-di-hydro-quinoline-4-carboxyl-ate.
;
_journal_coeditor_code WM5688
_journal_issue 'Pt 10'
_journal_name_full 'Acta crystallographica. Section E, Crystallographic communications'
_journal_page_first 883
_journal_page_last 889
_journal_paper_doi 10.1107/S2056989023007557
_journal_volume 79
_journal_year 2023
_chemical_formula_iupac 'C14 H11 N O3'
_chemical_formula_moiety 'C14 H11 N O3'
_chemical_formula_sum 'C14 H11 N O3'
_chemical_formula_weight 241.24
_chemical_name_systematic
;
Methyl 2-oxo-1-(prop-2-ynyl)-1,2-dihydroquinoline-4-carboxylate
;
_space_group_crystal_system triclinic
_space_group_IT_number 2
_space_group_name_Hall '-P 1'
_space_group_name_H-M_alt 'P -1'
_atom_sites_solution_hydrogens difmap
_atom_sites_solution_primary dual
_atom_sites_solution_secondary difmap
_audit_creation_method
;
Olex2 1.5
(compiled 2022.04.07 svn.rca3783a0 for OlexSys, GUI svn.r6498)
;
_cell_angle_alpha 81.759(2)
_cell_angle_beta 83.356(2)
_cell_angle_gamma 85.564(2)
_cell_formula_units_Z 2
_cell_length_a 4.7033(2)
_cell_length_b 11.1113(6)
_cell_length_c 11.3876(5)
_cell_measurement_reflns_used 9957
_cell_measurement_temperature 296.15
_cell_measurement_theta_max 30.16
_cell_measurement_theta_min 2.41
_cell_volume 583.89(5)
_computing_cell_refinement
;
SAINT (Bruker, 2019)
;
_computing_data_collection
;
APEX3 (Bruker, 2019)
;
_computing_data_reduction
;
SAINT (Bruker, 2019)
;
_computing_molecular_graphics
;
OLEX2 (Dolomanov <i>et al.</i>,  2009)
;
_computing_publication_material
;
OLEX2 (Dolomanov <i>et al.</i>,  2009)
;
_computing_structure_refinement
;
SHELXL (Sheldrick, 2015b)
;
_computing_structure_solution
;
SHELXT (Sheldrick, 2015a)
;
_diffrn_ambient_temperature 296.15
_diffrn_measured_fraction_theta_full 0.999
_diffrn_measured_fraction_theta_max 0.999
_diffrn_measurement_device 'four-circle diffractometer'
_diffrn_measurement_device_type 'Bruker DUO PHOTON III'
_diffrn_measurement_method '\f and \w scans'
_diffrn_radiation_type MoK\a
_diffrn_radiation_wavelength 0.71073
_diffrn_reflns_av_R_equivalents 0.0448
_diffrn_reflns_av_unetI/netI 0.0218
_diffrn_reflns_limit_h_max 6
_diffrn_reflns_limit_h_min -6
_diffrn_reflns_limit_k_max 15
_diffrn_reflns_limit_k_min -15
_diffrn_reflns_limit_l_max 16
_diffrn_reflns_limit_l_min -16
_diffrn_reflns_number 45341
_diffrn_reflns_theta_full 25.242
_diffrn_reflns_theta_max 30.489
_diffrn_reflns_theta_min 1.817
_diffrn_source 'microfocus sealed X-ray tube'
_diffrn_standards_decay_% 1
_diffrn_standards_interval_count 1000
_diffrn_standards_interval_time 1
_diffrn_standards_number 3
_exptl_absorpt_coefficient_mu 0.098
_exptl_absorpt_correction_T_max 0.7461
_exptl_absorpt_correction_T_min 0.7080
_exptl_absorpt_correction_type multi-scan
_exptl_absorpt_process_details
;
(SADABS; Krause <i>et al.</i>,  2015)
;
_exptl_crystal_colour colourless
_exptl_crystal_density_diffrn 1.372
_exptl_crystal_description block
_exptl_crystal_F_000 252
_exptl_crystal_size_max 0.24
_exptl_crystal_size_mid 0.14
_exptl_crystal_size_min 0.11
_refine_diff_density_max 0.384
_refine_diff_density_min -0.284
_refine_ls_extinction_method none
_refine_ls_goodness_of_fit_ref 1.109
_refine_ls_hydrogen_treatment refall
_refine_ls_matrix_type full
_refine_ls_number_parameters 207
_refine_ls_number_reflns 3559
_refine_ls_number_restraints 0
_refine_ls_restrained_S_all 1.109
_refine_ls_R_factor_all 0.0635
_refine_ls_R_factor_gt 0.0466
_refine_ls_shift/su_max 0.000
_refine_ls_shift/su_mean 0.000
_refine_ls_structure_factor_coef Fsqd
_refine_ls_weighting_details 'w=1/[\s^2^(Fo^2^)+(0.0712P)^2^+0.0640P] where P=(Fo^2^+2Fc^2^)/3'
_refine_ls_weighting_scheme calc
_refine_ls_wR_factor_gt 0.1405
_refine_ls_wR_factor_ref 0.1479
_reflns_number_gt 2489
_reflns_number_total 3559
_reflns_threshold_expression 'I > 2\s(I)'
_cod_data_source_file wm5688sup1.cif
_cod_data_source_block I
_cod_depositor_comments 'Adding full bibliography for 2022857.cif.'
_cod_database_code 2022857
_cod_database_fobs_code 2022857
_shelx_space_group_comment
;
The symmetry employed for this shelxl refinement is uniquely defined
by the following loop, which should always be used as a source of
symmetry information in preference to the above space-group names.
They are only intended as comments.
;
_shelx_estimated_absorpt_t_min 0.977
_shelx_estimated_absorpt_t_max 0.989

loop_
_space_group_symop_operation_xyz
'x, y, z'
'-x, -y, -z'

loop_
_atom_site_type_symbol
_atom_site_label
_atom_site_fract_x
_atom_site_fract_y
_atom_site_fract_z
_atom_site_U_iso_or_equiv
_atom_site_adp_type
_atom_site_calc_flag
_atom_site_occupancy
_atom_site_disorder_assembly
_atom_site_disorder_group
O O1 0.3589(2) 0.16022(9) 0.53718(9) 0.0571(3) Uani d 1 . .
N N1 0.6716(2) 0.14916(9) 0.67741(9) 0.0381(2) Uani d 1 . .
O O2 0.2219(3) 0.56421(9) 0.64710(10) 0.0655(3) Uani d 1 . .
O O3 0.3962(3) 0.56270(10) 0.81846(12) 0.0812(4) Uani d 1 . .
C C5 0.7779(2) 0.19819(10) 0.76892(10) 0.0359(2) Uani d 1 . .
C C4 0.6875(2) 0.31800(10) 0.79156(10) 0.0357(2) Uani d 1 . .
C C3 0.4848(3) 0.38599(10) 0.71625(10) 0.0372(3) Uani d 1 . .
C C10 0.7636(3) 0.02397(11) 0.65470(13) 0.0441(3) Uani d 1 . .
C C13 0.3695(3) 0.51328(11) 0.73414(12) 0.0434(3) Uani d 1 . .
C C11 0.6261(3) -0.06721(11) 0.74351(13) 0.0463(3) Uani d 1 . .
C C6 0.9724(3) 0.12821(12) 0.83921(12) 0.0439(3) Uani d 1 . .
C C1 0.4663(3) 0.20952(11) 0.60989(11) 0.0411(3) Uani d 1 . .
C C2 0.3857(3) 0.33419(11) 0.63055(11) 0.0422(3) Uani d 1 . .
C C9 0.8005(3) 0.36311(12) 0.88452(12) 0.0438(3) Uani d 1 . .
C C8 0.9935(3) 0.29352(14) 0.95173(12) 0.0500(3) Uani d 1 . .
C C7 1.0789(3) 0.17610(14) 0.92919(13) 0.0497(3) Uani d 1 . .
C C12 0.5140(4) -0.14126(14) 0.81495(17) 0.0605(4) Uani d 1 . .
C C14 0.0863(5) 0.68407(15) 0.6591(2) 0.0686(5) Uani d 1 . .
H H10A 0.720(4) 0.0174(14) 0.5791(15) 0.053(4) Uiso d 1 . .
H H9 0.736(3) 0.4439(15) 0.9029(14) 0.054(4) Uiso d 1 . .
H H10B 0.974(3) 0.0129(13) 0.6502(12) 0.044(4) Uiso d 1 . .
H H6 1.030(3) 0.0475(15) 0.8245(14) 0.052(4) Uiso d 1 . .
H H2 0.247(4) 0.3772(15) 0.5795(15) 0.056(4) Uiso d 1 . .
H H8 1.067(4) 0.3254(16) 1.0161(17) 0.070(5) Uiso d 1 . .
H H7 1.214(4) 0.1274(17) 0.9743(16) 0.066(5) Uiso d 1 . .
H H14A 0.232(6) 0.741(2) 0.657(2) 0.111(8) Uiso d 1 . .
H H14B -0.011(5) 0.7061(19) 0.590(2) 0.083(6) Uiso d 1 . .
H H14C -0.036(6) 0.684(2) 0.729(2) 0.100(8) Uiso d 1 . .
H H12 0.435(5) -0.201(2) 0.874(2) 0.091(7) Uiso d 1 . .

loop_
_atom_site_aniso_label
_atom_site_aniso_U_11
_atom_site_aniso_U_22
_atom_site_aniso_U_33
_atom_site_aniso_U_12
_atom_site_aniso_U_13
_atom_site_aniso_U_23
O1 0.0699(7) 0.0505(6) 0.0589(6) 0.0021(5) -0.0237(5) -0.0248(5)
N1 0.0416(5) 0.0328(5) 0.0416(5) 0.0006(4) -0.0036(4) -0.0131(4)
O2 0.0899(8) 0.0451(6) 0.0658(7) 0.0234(5) -0.0303(6) -0.0185(5)
O3 0.1245(11) 0.0485(6) 0.0815(8) 0.0261(6) -0.0469(8) -0.0339(6)
C5 0.0346(5) 0.0359(6) 0.0379(6) -0.0031(4) -0.0010(4) -0.0092(4)
C4 0.0357(5) 0.0355(6) 0.0367(5) -0.0027(4) -0.0009(4) -0.0097(4)
C3 0.0401(6) 0.0323(5) 0.0395(6) -0.0015(4) -0.0015(4) -0.0083(4)
C10 0.0468(7) 0.0369(6) 0.0508(7) 0.0033(5) -0.0026(5) -0.0189(5)
C13 0.0488(7) 0.0337(6) 0.0488(7) -0.0004(5) -0.0053(5) -0.0097(5)
C11 0.0466(7) 0.0352(6) 0.0607(8) 0.0035(5) -0.0097(6) -0.0185(6)
C6 0.0423(6) 0.0402(6) 0.0491(7) 0.0027(5) -0.0061(5) -0.0075(5)
C1 0.0461(6) 0.0387(6) 0.0407(6) -0.0015(5) -0.0056(5) -0.0125(5)
C2 0.0485(7) 0.0368(6) 0.0425(6) 0.0022(5) -0.0101(5) -0.0085(5)
C9 0.0460(6) 0.0440(7) 0.0447(6) -0.0034(5) -0.0051(5) -0.0161(5)
C8 0.0501(7) 0.0602(8) 0.0438(7) -0.0047(6) -0.0105(6) -0.0154(6)
C7 0.0454(7) 0.0572(8) 0.0472(7) 0.0010(6) -0.0119(6) -0.0055(6)
C12 0.0642(9) 0.0447(8) 0.0737(10) -0.0063(7) -0.0086(8) -0.0093(7)
C14 0.0861(13) 0.0412(8) 0.0810(12) 0.0209(8) -0.0280(11) -0.0148(8)

loop_
_atom_type_symbol
_atom_type_description
_atom_type_scat_dispersion_real
_atom_type_scat_dispersion_imag
_atom_type_scat_source
C C 0.0033 0.0016 'International Tables Vol C Tables 4.2.6.8 and 6.1.1.4'
H H 0.0000 0.0000 'International Tables Vol C Tables 4.2.6.8 and 6.1.1.4'
N N 0.0061 0.0033 'International Tables Vol C Tables 4.2.6.8 and 6.1.1.4'
O O 0.0106 0.0060 'International Tables Vol C Tables 4.2.6.8 and 6.1.1.4'

loop_
_geom_angle_atom_site_label_1
_geom_angle_atom_site_label_2
_geom_angle_atom_site_label_3
_geom_angle_site_symmetry_1
_geom_angle_site_symmetry_3
_geom_angle
_geom_angle_publ_flag
C5 N1 C10 . . 120.18(10) ?
C1 N1 C5 . . 123.16(9) ?
C1 N1 C10 . . 116.52(10) ?
C13 O2 C14 . . 116.39(12) ?
N1 C5 C4 . . 120.23(10) ?
N1 C5 C6 . . 119.97(10) ?
C6 C5 C4 . . 119.80(10) ?
C5 C4 C3 . . 117.38(10) ?
C9 C4 C5 . . 118.06(11) ?
C9 C4 C3 . . 124.56(11) ?
C4 C3 C13 . . 121.83(10) ?
C2 C3 C4 . . 120.15(10) ?
C2 C3 C13 . . 117.97(11) ?
N1 C10 H10A . . 106.8(10) ?
N1 C10 H10B . . 109.5(8) ?
C11 C10 N1 . . 112.13(10) ?
C11 C10 H10A . . 111.3(10) ?
C11 C10 H10B . . 111.7(8) ?
H10A C10 H10B . . 105.1(13) ?
O2 C13 C3 . . 111.85(10) ?
O3 C13 O2 . . 122.55(12) ?
O3 C13 C3 . . 125.54(12) ?
C12 C11 C10 . . 179.65(16) ?
C5 C6 H6 . . 119.5(9) ?
C7 C6 C5 . . 120.28(12) ?
C7 C6 H6 . . 120.2(9) ?
O1 C1 N1 . . 121.71(11) ?
O1 C1 C2 . . 122.56(12) ?
N1 C1 C2 . . 115.73(10) ?
C3 C2 C1 . . 123.09(11) ?
C3 C2 H2 . . 121.9(10) ?
C1 C2 H2 . . 114.9(10) ?
C4 C9 H9 . . 119.0(10) ?
C8 C9 C4 . . 121.30(12) ?
C8 C9 H9 . . 119.6(10) ?
C9 C8 C7 . . 120.08(12) ?
C9 C8 H8 . . 120.2(11) ?
C7 C8 H8 . . 119.7(11) ?
C6 C7 C8 . . 120.47(13) ?
C6 C7 H7 . . 118.6(11) ?
C8 C7 H7 . . 120.9(11) ?
C11 C12 H12 . . 176.4(14) ?
O2 C14 H14A . . 109.5(16) ?
O2 C14 H14B . . 105.1(13) ?
O2 C14 H14C . . 111.5(16) ?
H14A C14 H14B . . 107.6(19) ?
H14A C14 H14C . . 110(2) ?
H14B C14 H14C . . 113(2) ?

loop_
_geom_bond_atom_site_label_1
_geom_bond_atom_site_label_2
_geom_bond_site_symmetry_2
_geom_bond_distance
_geom_bond_publ_flag
O1 C1 . 1.2288(14) ?
N1 C5 . 1.3993(14) ?
N1 C10 . 1.4742(14) ?
N1 C1 . 1.3774(16) ?
O2 C13 . 1.3123(17) ?
O2 C14 . 1.4491(17) ?
O3 C13 . 1.1955(16) ?
C5 C4 . 1.4159(16) ?
C5 C6 . 1.4011(17) ?
C4 C3 . 1.4516(16) ?
C4 C9 . 1.4064(16) ?
C3 C13 . 1.5081(16) ?
C3 C2 . 1.3449(17) ?
C10 C11 . 1.457(2) ?
C10 H10A . 0.922(16) ?
C10 H10B . 0.983(15) ?
C11 C12 . 1.180(2) ?
C6 C7 . 1.3785(19) ?
C6 H6 . 0.949(17) ?
C1 C2 . 1.4524(17) ?
C2 H2 . 0.977(18) ?
C9 C8 . 1.3750(19) ?
C9 H9 . 0.969(17) ?
C8 C7 . 1.386(2) ?
C8 H8 . 0.966(19) ?
C7 H7 . 0.950(19) ?
C12 H12 . 0.94(2) ?
C14 H14A . 0.97(3) ?
C14 H14B . 0.95(2) ?
C14 H14C . 0.93(3) ?

loop_
_geom_hbond_atom_site_label_D
_geom_hbond_atom_site_label_H
_geom_hbond_atom_site_label_A
_geom_hbond_site_symmetry_A
_geom_hbond_distance_DH
_geom_hbond_distance_HA
_geom_hbond_distance_DA
_geom_hbond_angle_DHA
_geom_hbond_publ_flag
C9 H9 O3 . 0.969(17) 2.210(15) 2.8807(19) 125.3(12) yes
C10 H10A O1 . 0.922(16) 2.277(17) 2.6961(17) 107.1(12) yes
C14 H14B O1 2_566 0.95(2) 2.56(2) 3.433(2) 153.8(18) yes

loop_
_geom_torsion_atom_site_label_1
_geom_torsion_atom_site_label_2
_geom_torsion_atom_site_label_3
_geom_torsion_atom_site_label_4
_geom_torsion_site_symmetry_1
_geom_torsion_site_symmetry_2
_geom_torsion_site_symmetry_3
_geom_torsion_site_symmetry_4
_geom_torsion
_geom_torsion_publ_flag
O1 C1 C2 C3 . . . . 174.62(13) ?
N1 C5 C4 C3 . . . . -0.33(16) ?
N1 C5 C4 C9 . . . . 179.99(10) ?
N1 C5 C6 C7 . . . . 179.74(11) ?
N1 C1 C2 C3 . . . . -5.23(19) ?
C5 N1 C10 C11 . . . . 75.59(14) ?
C5 N1 C1 O1 . . . . -173.59(11) ?
C5 N1 C1 C2 . . . . 6.27(18) ?
C5 C4 C3 C13 . . . . 178.69(10) ?
C5 C4 C3 C2 . . . . 1.31(17) ?
C5 C4 C9 C8 . . . . 0.10(19) ?
C5 C6 C7 C8 . . . . 0.4(2) ?
C4 C5 C6 C7 . . . . -0.86(19) ?
C4 C3 C13 O2 . . . . 171.16(11) ?
C4 C3 C13 O3 . . . . -11.5(2) ?
C4 C3 C2 C1 . . . . 1.54(19) ?
C4 C9 C8 C7 . . . . -0.5(2) ?
C3 C4 C9 C8 . . . . -179.56(12) ?
C10 N1 C5 C4 . . . . -179.38(10) ?
C10 N1 C5 C6 . . . . 0.02(17) ?
C10 N1 C1 O1 . . . . 2.22(18) ?
C10 N1 C1 C2 . . . . -177.92(10) ?
C13 C3 C2 C1 . . . . -175.93(11) ?
C6 C5 C4 C3 . . . . -179.73(10) ?
C6 C5 C4 C9 . . . . 0.59(17) ?
C1 N1 C5 C4 . . . . -3.71(17) ?
C1 N1 C5 C6 . . . . 175.68(11) ?
C1 N1 C10 C11 . . . . -100.36(13) ?
C2 C3 C13 O2 . . . . -11.40(17) ?
C2 C3 C13 O3 . . . . 165.96(15) ?
C9 C4 C3 C13 . . . . -1.66(18) ?
C9 C4 C3 C2 . . . . -179.04(12) ?
C9 C8 C7 C6 . . . . 0.3(2) ?
C14 O2 C13 O3 . . . . -1.1(2) ?
C14 O2 C13 C3 . . . . 176.33(15) ?
